data_4102625
loop_
_publ_author_name
'Eduardo Sola'
'Alba Garc\'ia-Camprub\'i'
'Jos\'e L. Andr\'es'
'Marta Mart\'in'
'Pablo Plou'

_publ_contact_author_address
;
  Dr. Marta Mart\'in
  Departamento de Qu\'imica Inorg\'anica - I.C.M.A.
  Facultad de Ciencias
  Universidad de Zaragoza - C.S.I.C.
  50009 Zaragoza, Spain
;
_publ_contact_author_email martam@unizar.es
_publ_contact_author_fax '+34 956 761187'
_publ_contact_author_name 'Dr. Marta Mart\'in'
_publ_contact_author_phone '+34 976 762026'
_publ_section_title
;
 Iridium Compounds with \k-P,P,Si(biPSi) Pincer Ligands: Favoring Reactive
 Structures in Unsaturated Complexes
;
_journal_name_full 'Journal of the American Chemical Society'
_journal_page_first 9111
_journal_page_last 9121
_journal_paper_doi 10.1021/ja102479h
_journal_volume 132
_journal_year 2010
_chemical_formula_sum 'C33 H39 Ir O2 P2 Si'
_chemical_formula_weight 749.87
_chemical_name_systematic
; 
 ? 
;
_space_group_IT_number 14
_symmetry_cell_setting monoclinic
_symmetry_space_group_name_Hall '-P 2yn'
_symmetry_space_group_name_H-M 'P 1 21/n 1'
_atom_sites_solution_hydrogens geom
_atom_sites_solution_primary direct
_atom_sites_solution_secondary difmap
_audit_creation_method SHELXL-97
_cell_angle_alpha 90.00
_cell_angle_beta 91.806(2)
_cell_angle_gamma 90.00
_cell_formula_units_Z 4
_cell_length_a 10.5097(9)
_cell_length_b 20.8031(17)
_cell_length_c 14.1343(12)
_cell_measurement_temperature 100(2)
_cell_volume 3088.7(4)
_computing_structure_refinement 'SHELXL-97 (Sheldrick, 1997)'
_computing_structure_solution 'SHELXS-97 (Sheldrick, 1990)'
_diffrn_ambient_temperature 100(2)
_diffrn_measured_fraction_theta_full 0.998
_diffrn_measured_fraction_theta_max 0.931
_diffrn_radiation_monochromator graphite
_diffrn_radiation_source 'fine-focus sealed tube'
_diffrn_radiation_type MoK\a
_diffrn_radiation_wavelength 0.71073
_diffrn_reflns_av_R_equivalents 0.0727
_diffrn_reflns_av_sigmaI/netI 0.1276
_diffrn_reflns_limit_h_max 14
_diffrn_reflns_limit_h_min -14
_diffrn_reflns_limit_k_max 28
_diffrn_reflns_limit_k_min -27
_diffrn_reflns_limit_l_max 18
_diffrn_reflns_limit_l_min -18
_diffrn_reflns_number 27713
_diffrn_reflns_theta_full 27.50
_diffrn_reflns_theta_max 28.89
_diffrn_reflns_theta_min 1.74
_exptl_absorpt_coefficient_mu 4.494
_exptl_absorpt_correction_T_max 0.7743
_exptl_absorpt_correction_T_min 0.6621
_exptl_crystal_density_diffrn 1.613
_exptl_crystal_density_method 'not measured'
_exptl_crystal_F_000 1496
_exptl_crystal_size_max 0.10
_exptl_crystal_size_mid 0.08
_exptl_crystal_size_min 0.06
_refine_diff_density_max 2.441
_refine_diff_density_min -1.071
_refine_diff_density_rms 0.137
_refine_ls_extinction_method none
_refine_ls_goodness_of_fit_ref 0.767
_refine_ls_hydrogen_treatment mixed
_refine_ls_matrix_type full
_refine_ls_number_parameters 357
_refine_ls_number_reflns 7574
_refine_ls_number_restraints 1
_refine_ls_restrained_S_all 0.768
_refine_ls_R_factor_all 0.0809
_refine_ls_R_factor_gt 0.0425
_refine_ls_shift/su_max 0.040
_refine_ls_shift/su_mean 0.001
_refine_ls_structure_factor_coef Fsqd
_refine_ls_weighting_details 'calc w=1/[\s^2^(Fo^2^)+(0.0119P)^2^+0.0000P] where P=(Fo^2^+2Fc^2^)/3'
_refine_ls_weighting_scheme calc
_refine_ls_wR_factor_gt 0.0588
_refine_ls_wR_factor_ref 0.0659
_reflns_number_gt 4786
_reflns_number_total 7574
_reflns_threshold_expression >2sigma(I)
_cod_data_source_file ja102479h_si_002_7.cif
_cod_data_source_block marta81s
_cod_database_code 4102625

loop_
_symmetry_equiv_pos_as_xyz
'x, y, z'
'-x+1/2, y+1/2, -z+1/2'
'-x, -y, -z'
'x-1/2, -y-1/2, z-1/2'

loop_
_atom_site_label
_atom_site_type_symbol
_atom_site_fract_x
_atom_site_fract_y
_atom_site_fract_z
_atom_site_U_iso_or_equiv
_atom_site_adp_type
_atom_site_occupancy
_atom_site_symmetry_multiplicity
_atom_site_calc_flag
_atom_site_refinement_flags
H1 H 0.192(4) 0.846(2) 0.3133(17) 0.050 Uiso 1 1 d D
Ir1 Ir 0.25272(2) 0.859703(11) 0.216564(17) 0.02152(6) Uani 1 1 d D
P1 P 0.23657(15) 0.75122(7) 0.18850(11) 0.0245(4) Uani 1 1 d .
P2 P 0.23724(15) 0.96738(7) 0.25132(10) 0.0244(4) Uani 1 1 d .
Si1 Si 0.42712(16) 0.84758(8) 0.31737(12) 0.0315(4) Uani 1 1 d .
O1 O 0.1243(4) 0.88344(17) 0.0771(3) 0.0261(10) Uani 1 1 d .
O2 O 0.3311(4) 0.88421(16) 0.0784(3) 0.0253(10) Uani 1 1 d .
C1 C 0.3122(5) 0.6951(3) 0.2729(4) 0.0326(16) Uani 1 1 d .
H1A H 0.2645 0.6960 0.3321 0.039 Uiso 1 1 calc R
H1B H 0.3049 0.6511 0.2465 0.039 Uiso 1 1 calc R
C2 C 0.4518(6) 0.7087(3) 0.2969(4) 0.0360(17) Uani 1 1 d .
H2A H 0.4968 0.7186 0.2381 0.043 Uiso 1 1 calc R
H2B H 0.4917 0.6700 0.3259 0.043 Uiso 1 1 calc R
C3 C 0.4649(6) 0.7652(3) 0.3652(4) 0.0358(17) Uani 1 1 d .
H3A H 0.5535 0.7657 0.3911 0.043 Uiso 1 1 calc R
H3B H 0.4087 0.7570 0.4188 0.043 Uiso 1 1 calc R
C4 C 0.5700(5) 0.8670(3) 0.2440(4) 0.0443(18) Uani 1 1 d .
H4A H 0.6482 0.8612 0.2827 0.067 Uiso 1 1 calc R
H4B H 0.5644 0.9116 0.2221 0.067 Uiso 1 1 calc R
H4C H 0.5713 0.8381 0.1892 0.067 Uiso 1 1 calc R
C5 C 0.4384(6) 0.9007(3) 0.4251(4) 0.0400(18) Uani 1 1 d .
H5A H 0.4250 0.8733 0.4811 0.048 Uiso 1 1 calc R
H5B H 0.5267 0.9172 0.4306 0.048 Uiso 1 1 calc R
C6 C 0.3494(6) 0.9580(3) 0.4316(4) 0.0392(17) Uani 1 1 d .
H6A H 0.3768 0.9848 0.4865 0.047 Uiso 1 1 calc R
H6B H 0.2623 0.9423 0.4432 0.047 Uiso 1 1 calc R
C7 C 0.3459(5) 0.9997(3) 0.3425(4) 0.0291(15) Uani 1 1 d .
H7A H 0.4325 1.0024 0.3173 0.035 Uiso 1 1 calc R
H7B H 0.3187 1.0438 0.3591 0.035 Uiso 1 1 calc R
C8 C 0.0708(5) 0.7241(3) 0.1846(4) 0.0249(14) Uani 1 1 d .
C9 C 0.0323(6) 0.6686(3) 0.2293(4) 0.0376(17) Uani 1 1 d .
H9 H 0.0933 0.6430 0.2629 0.045 Uiso 1 1 calc R
C10 C -0.0939(7) 0.6499(3) 0.2256(4) 0.0480(19) Uani 1 1 d .
H10 H -0.1183 0.6113 0.2559 0.058 Uiso 1 1 calc R
C11 C -0.1840(6) 0.6864(3) 0.1789(5) 0.049(2) Uani 1 1 d .
H11 H -0.2711 0.6741 0.1785 0.059 Uiso 1 1 calc R
C12 C -0.1474(6) 0.7404(3) 0.1330(5) 0.051(2) Uani 1 1 d .
H12 H -0.2087 0.7656 0.0988 0.062 Uiso 1 1 calc R
C13 C -0.0208(6) 0.7588(3) 0.1361(5) 0.0430(19) Uani 1 1 d .
H13 H 0.0033 0.7966 0.1036 0.052 Uiso 1 1 calc R
C14 C 0.3016(5) 0.7215(3) 0.0780(4) 0.0253(14) Uani 1 1 d .
C15 C 0.4137(6) 0.7481(3) 0.0457(4) 0.0348(16) Uani 1 1 d .
H15 H 0.4515 0.7837 0.0780 0.042 Uiso 1 1 calc R
C16 C 0.4707(6) 0.7228(3) -0.0336(5) 0.0446(19) Uani 1 1 d .
H16 H 0.5460 0.7421 -0.0559 0.054 Uiso 1 1 calc R
C17 C 0.4199(6) 0.6710(3) -0.0796(5) 0.0414(18) Uani 1 1 d .
H17 H 0.4607 0.6532 -0.1327 0.050 Uiso 1 1 calc R
C18 C 0.3082(6) 0.6446(3) -0.0483(4) 0.0371(16) Uani 1 1 d .
H18 H 0.2715 0.6088 -0.0807 0.045 Uiso 1 1 calc R
C19 C 0.2495(6) 0.6694(3) 0.0292(4) 0.0291(15) Uani 1 1 d .
H19 H 0.1726 0.6507 0.0495 0.035 Uiso 1 1 calc R
C20 C 0.2580(6) 1.0215(2) 0.1504(4) 0.0224(13) Uani 1 1 d .
C21 C 0.3774(6) 1.0321(3) 0.1141(4) 0.0293(15) Uani 1 1 d .
H21 H 0.4491 1.0120 0.1440 0.035 Uiso 1 1 calc R
C22 C 0.3961(6) 1.0701(3) 0.0374(4) 0.0317(15) Uani 1 1 d .
H22 H 0.4796 1.0771 0.0156 0.038 Uiso 1 1 calc R
C23 C 0.2936(6) 1.0978(3) -0.0079(4) 0.0309(16) Uani 1 1 d .
H23 H 0.3057 1.1242 -0.0617 0.037 Uiso 1 1 calc R
C24 C 0.1735(6) 1.0879(3) 0.0236(4) 0.0350(16) Uani 1 1 d .
H24 H 0.1026 1.1074 -0.0083 0.042 Uiso 1 1 calc R
C25 C 0.1552(6) 1.0497(3) 0.1019(4) 0.0269(14) Uani 1 1 d .
H25 H 0.0714 1.0426 0.1229 0.032 Uiso 1 1 calc R
C26 C 0.0775(6) 0.9889(3) 0.2905(4) 0.0262(14) Uani 1 1 d .
C27 C -0.0267(6) 0.9613(3) 0.2452(4) 0.0300(15) Uani 1 1 d .
H27 H -0.0142 0.9298 0.1978 0.036 Uiso 1 1 calc R
C28 C -0.1484(6) 0.9784(3) 0.2675(4) 0.0329(16) Uani 1 1 d .
H28 H -0.2195 0.9596 0.2349 0.040 Uiso 1 1 calc R
C29 C -0.1661(6) 1.0230(3) 0.3373(4) 0.0390(17) Uani 1 1 d .
H29 H -0.2500 1.0352 0.3529 0.047 Uiso 1 1 calc R
C30 C -0.0644(7) 1.0501(3) 0.3846(5) 0.0418(18) Uani 1 1 d .
H30 H -0.0779 1.0802 0.4338 0.050 Uiso 1 1 calc R
C31 C 0.0572(6) 1.0341(3) 0.3613(4) 0.0358(16) Uani 1 1 d .
H31 H 0.1277 1.0538 0.3934 0.043 Uiso 1 1 calc R
C32 C 0.2262(6) 0.8916(3) 0.0350(4) 0.0250(14) Uani 1 1 d .
C33 C 0.2241(6) 0.9115(3) -0.0667(4) 0.0393(17) Uani 1 1 d .
H33A H 0.2672 0.8788 -0.1040 0.059 Uiso 1 1 calc R
H33B H 0.2681 0.9527 -0.0727 0.059 Uiso 1 1 calc R
H33C H 0.1357 0.9159 -0.0899 0.059 Uiso 1 1 calc R

loop_
_atom_site_aniso_label
_atom_site_aniso_U_11
_atom_site_aniso_U_22
_atom_site_aniso_U_33
_atom_site_aniso_U_23
_atom_site_aniso_U_13
_atom_site_aniso_U_12
Ir1 0.02068(11) 0.01877(11) 0.02515(12) -0.00023(13) 0.00148(8) -0.00177(13)
P1 0.0233(9) 0.0218(8) 0.0285(10) -0.0001(7) 0.0018(7) 0.0002(7)
P2 0.0254(9) 0.0214(8) 0.0264(9) 0.0002(7) 0.0034(8) -0.0026(7)
Si1 0.0328(10) 0.0269(11) 0.0343(10) 0.0025(8) -0.0056(8) -0.0043(8)
O1 0.025(2) 0.023(2) 0.030(2) 0.0011(18) 0.004(2) -0.0036(18)
O2 0.028(2) 0.021(2) 0.026(2) -0.0007(17) -0.0043(19) -0.0008(18)
C1 0.038(4) 0.025(4) 0.034(4) 0.002(3) 0.001(3) 0.011(3)
C2 0.033(4) 0.028(4) 0.047(4) 0.008(3) -0.006(3) 0.006(3)
C3 0.026(4) 0.039(4) 0.042(4) 0.010(3) -0.007(3) 0.004(3)
C4 0.034(4) 0.055(5) 0.044(4) 0.006(4) -0.006(3) -0.011(4)
C5 0.040(4) 0.042(4) 0.039(4) -0.001(3) -0.001(3) 0.001(3)
C6 0.044(4) 0.045(4) 0.028(4) -0.009(3) -0.001(3) 0.001(4)
C7 0.026(4) 0.026(4) 0.036(4) -0.009(3) 0.003(3) -0.001(3)
C8 0.026(4) 0.019(3) 0.030(4) 0.002(3) 0.008(3) -0.002(3)
C9 0.040(4) 0.036(4) 0.038(4) 0.013(3) 0.002(3) -0.004(3)
C10 0.056(5) 0.036(5) 0.053(5) 0.013(4) 0.014(4) -0.019(4)
C11 0.030(4) 0.041(5) 0.078(6) -0.004(4) 0.018(4) -0.011(4)
C12 0.026(4) 0.033(4) 0.095(6) 0.007(4) -0.009(4) 0.000(3)
C13 0.031(4) 0.026(4) 0.072(5) 0.013(4) 0.002(4) -0.004(3)
C14 0.021(3) 0.019(3) 0.036(4) -0.004(3) 0.004(3) 0.003(3)
C15 0.032(4) 0.023(4) 0.049(4) -0.007(3) -0.001(3) -0.001(3)
C16 0.035(4) 0.045(5) 0.054(5) -0.012(4) 0.019(4) -0.002(3)
C17 0.037(4) 0.043(4) 0.045(5) -0.007(4) 0.017(4) 0.011(3)
C18 0.040(4) 0.033(4) 0.038(4) -0.007(4) -0.005(3) 0.004(4)
C19 0.027(4) 0.036(4) 0.024(4) 0.002(3) -0.004(3) 0.001(3)
C20 0.029(4) 0.010(3) 0.028(3) -0.003(3) 0.004(3) -0.004(3)
C21 0.023(4) 0.023(3) 0.042(4) -0.001(3) 0.002(3) -0.002(3)
C22 0.029(4) 0.029(4) 0.038(4) -0.002(3) 0.015(3) -0.007(3)
C23 0.042(4) 0.022(4) 0.029(4) 0.002(3) 0.011(3) -0.004(3)
C24 0.030(4) 0.032(4) 0.044(4) 0.005(3) 0.004(3) 0.006(3)
C25 0.024(4) 0.023(3) 0.034(4) -0.001(3) 0.009(3) 0.000(3)
C26 0.028(4) 0.021(3) 0.030(4) 0.006(3) 0.005(3) 0.004(3)
C27 0.026(4) 0.027(4) 0.037(4) 0.003(3) 0.005(3) 0.002(3)
C28 0.025(4) 0.036(4) 0.037(4) 0.006(3) 0.002(3) -0.006(3)
C29 0.034(4) 0.042(4) 0.042(4) 0.014(4) 0.014(3) 0.010(3)
C30 0.050(5) 0.032(4) 0.044(4) -0.002(3) 0.014(4) 0.001(4)
C31 0.034(4) 0.032(4) 0.042(4) -0.008(3) 0.007(3) 0.004(3)
C32 0.028(4) 0.018(3) 0.029(4) -0.007(3) 0.006(3) -0.007(3)
C33 0.032(4) 0.052(5) 0.034(4) -0.002(4) 0.003(3) -0.002(3)

loop_
_atom_type_symbol
_atom_type_description
_atom_type_scat_dispersion_real
_atom_type_scat_dispersion_imag
_atom_type_scat_source
C C 0.0033 0.0016 'International Tables Vol C Tables 4.2.6.8 and 6.1.1.4'
H H 0.0000 0.0000 'International Tables Vol C Tables 4.2.6.8 and 6.1.1.4'
O O 0.0106 0.0060 'International Tables Vol C Tables 4.2.6.8 and 6.1.1.4'
Si Si 0.0817 0.0704 'International Tables Vol C Tables 4.2.6.8 and 6.1.1.4'
P P 0.1023 0.0942 'International Tables Vol C Tables 4.2.6.8 and 6.1.1.4'
Ir Ir -1.4442 7.9887 'International Tables Vol C Tables 4.2.6.8 and 6.1.1.4'

loop_
_geom_angle_atom_site_label_1
_geom_angle_atom_site_label_2
_geom_angle_atom_site_label_3
_geom_angle
O2 Ir1 P1 95.85(10)
O2 Ir1 P2 89.71(10)
P1 Ir1 P2 171.30(6)
O2 Ir1 Si1 105.15(11)
P1 Ir1 Si1 93.00(6)
P2 Ir1 Si1 91.99(6)
O2 Ir1 O1 56.09(13)
P1 Ir1 O1 91.36(9)
P2 Ir1 O1 86.18(9)
Si1 Ir1 O1 161.11(10)
O2 Ir1 H1 176.7(18)
P1 Ir1 H1 86.3(19)
P2 Ir1 H1 87.8(19)
Si1 Ir1 H1 77.2(17)
O1 Ir1 H1 121.5(17)
C8 P1 C14 104.5(3)
C8 P1 C1 102.5(3)
C14 P1 C1 100.0(3)
C8 P1 Ir1 111.91(19)
C14 P1 Ir1 116.86(19)
C1 P1 Ir1 119.1(2)
C7 P2 C20 103.6(3)
C7 P2 C26 104.7(3)
C20 P2 C26 102.5(3)
C7 P2 Ir1 117.61(19)
C20 P2 Ir1 114.87(18)
C26 P2 Ir1 111.89(19)
C3 Si1 C5 103.7(3)
C3 Si1 C4 103.2(3)
C5 Si1 C4 106.7(3)
C3 Si1 Ir1 118.53(19)
C5 Si1 Ir1 117.7(2)
C4 Si1 Ir1 105.52(18)
C32 O1 Ir1 87.2(3)
C32 O2 Ir1 96.6(4)
C2 C1 P1 114.9(4)
C2 C1 H1A 108.5
P1 C1 H1A 108.5
C2 C1 H1B 108.5
P1 C1 H1B 108.5
H1A C1 H1B 107.5
C1 C2 C3 110.6(5)
C1 C2 H2A 109.5
C3 C2 H2A 109.5
C1 C2 H2B 109.5
C3 C2 H2B 109.5
H2A C2 H2B 108.1
C2 C3 Si1 117.5(4)
C2 C3 H3A 107.9
Si1 C3 H3A 107.9
C2 C3 H3B 107.9
Si1 C3 H3B 107.9
H3A C3 H3B 107.2
Si1 C4 H4A 109.5
Si1 C4 H4B 109.5
H4A C4 H4B 109.5
Si1 C4 H4C 109.5
H4A C4 H4C 109.5
H4B C4 H4C 109.5
C6 C5 Si1 119.1(4)
C6 C5 H5A 107.5
Si1 C5 H5A 107.5
C6 C5 H5B 107.5
Si1 C5 H5B 107.5
H5A C5 H5B 107.0
C5 C6 C7 113.2(5)
C5 C6 H6A 108.9
C7 C6 H6A 108.9
C5 C6 H6B 108.9
C7 C6 H6B 108.9
H6A C6 H6B 107.7
C6 C7 P2 111.8(4)
C6 C7 H7A 109.3
P2 C7 H7A 109.3
C6 C7 H7B 109.3
P2 C7 H7B 109.3
H7A C7 H7B 107.9
C13 C8 C9 117.2(6)
C13 C8 P1 120.4(5)
C9 C8 P1 122.4(5)
C10 C9 C8 120.9(6)
C10 C9 H9 119.6
C8 C9 H9 119.6
C11 C10 C9 120.8(6)
C11 C10 H10 119.6
C9 C10 H10 119.6
C12 C11 C10 119.1(6)
C12 C11 H11 120.4
C10 C11 H11 120.4
C11 C12 C13 120.0(6)
C11 C12 H12 120.0
C13 C12 H12 120.0
C8 C13 C12 122.0(6)
C8 C13 H13 119.0
C12 C13 H13 119.0
C19 C14 C15 118.1(6)
C19 C14 P1 122.4(5)
C15 C14 P1 119.2(4)
C14 C15 C16 120.4(6)
C14 C15 H15 119.8
C16 C15 H15 119.8
C17 C16 C15 120.8(6)
C17 C16 H16 119.6
C15 C16 H16 119.6
C16 C17 C18 119.1(6)
C16 C17 H17 120.5
C18 C17 H17 120.5
C19 C18 C17 120.9(6)
C19 C18 H18 119.5
C17 C18 H18 119.5
C18 C19 C14 120.6(6)
C18 C19 H19 119.7
C14 C19 H19 119.7
C21 C20 C25 116.7(5)
C21 C20 P2 121.0(5)
C25 C20 P2 122.1(5)
C22 C21 C20 122.8(6)
C22 C21 H21 118.6
C20 C21 H21 118.6
C23 C22 C21 119.2(6)
C23 C22 H22 120.4
C21 C22 H22 120.4
C22 C23 C24 120.5(6)
C22 C23 H23 119.8
C24 C23 H23 119.8
C23 C24 C25 120.1(6)
C23 C24 H24 120.0
C25 C24 H24 120.0
C24 C25 C20 120.8(6)
C24 C25 H25 119.6
C20 C25 H25 119.6
C27 C26 C31 118.5(6)
C27 C26 P2 118.6(5)
C31 C26 P2 122.8(5)
C26 C27 C28 121.1(6)
C26 C27 H27 119.4
C28 C27 H27 119.4
C29 C28 C27 119.3(6)
C29 C28 H28 120.3
C27 C28 H28 120.3
C30 C29 C28 120.6(6)
C30 C29 H29 119.7
C28 C29 H29 119.7
C29 C30 C31 120.3(6)
C29 C30 H30 119.9
C31 C30 H30 119.9
C30 C31 C26 120.1(6)
C30 C31 H31 120.0
C26 C31 H31 120.0
O2 C32 O1 120.1(6)
O2 C32 C33 119.4(5)
O1 C32 C33 120.5(5)
C32 C33 H33A 109.5
C32 C33 H33B 109.5
H33A C33 H33B 109.5
C32 C33 H33C 109.5
H33A C33 H33C 109.5
H33B C33 H33C 109.5

loop_
_geom_bond_atom_site_label_1
_geom_bond_atom_site_label_2
_geom_bond_distance
Ir1 O2 2.203(4)
Ir1 P1 2.2967(15)
Ir1 P2 2.3001(15)
Ir1 Si1 2.2998(16)
Ir1 O1 2.405(4)
Ir1 H1 1.558(10)
P1 C8 1.830(6)
P1 C14 1.832(6)
P1 C1 1.832(5)
P2 C7 1.823(5)
P2 C20 1.837(6)
P2 C26 1.840(6)
Si1 C3 1.881(6)
Si1 C5 1.883(6)
Si1 C4 1.895(6)
O1 C32 1.253(6)
O2 C32 1.255(6)
C1 C2 1.523(7)
C1 H1A 0.9900
C1 H1B 0.9900
C2 C3 1.525(7)
C2 H2A 0.9900
C2 H2B 0.9900
C3 H3A 0.9900
C3 H3B 0.9900
C4 H4A 0.9800
C4 H4B 0.9800
C4 H4C 0.9800
C5 C6 1.519(8)
C5 H5A 0.9900
C5 H5B 0.9900
C6 C7 1.529(7)
C6 H6A 0.9900
C6 H6B 0.9900
C7 H7A 0.9900
C7 H7B 0.9900
C8 C13 1.371(7)
C8 C9 1.383(7)
C9 C10 1.381(8)
C9 H9 0.9500
C10 C11 1.367(8)
C10 H10 0.9500
C11 C12 1.360(8)
C11 H11 0.9500
C12 C13 1.383(8)
C12 H12 0.9500
C13 H13 0.9500
C14 C19 1.388(7)
C14 C15 1.392(7)
C15 C16 1.390(8)
C15 H15 0.9500
C16 C17 1.360(8)
C16 H16 0.9500
C17 C18 1.381(8)
C17 H17 0.9500
C18 C19 1.374(7)
C18 H18 0.9500
C19 H19 0.9500
C20 C21 1.388(7)
C20 C25 1.390(7)
C21 C22 1.361(7)
C21 H21 0.9500
C22 C23 1.364(8)
C22 H22 0.9500
C23 C24 1.367(8)
C23 H23 0.9500
C24 C25 1.381(7)
C24 H24 0.9500
C25 H25 0.9500
C26 C27 1.377(7)
C26 C31 1.394(7)
C27 C28 1.374(7)
C27 H27 0.9500
C28 C29 1.371(8)
C28 H28 0.9500
C29 C30 1.364(8)
C29 H29 0.9500
C30 C31 1.370(8)
C30 H30 0.9500
C31 H31 0.9500
C32 C33 1.495(7)
C33 H33A 0.9800
C33 H33B 0.9800
C33 H33C 0.9800
